data_7719369
loop_
_publ_author_name
'Xiong, Chunyan'
'Zhang, Jinwei'
'An, Jingyi'
'Yuan, Zhiqiang'
'Li, Zhaoxin'
'Liu, Yanhong'
'Hu, Shaowei'

_publ_section_title
;
 Tripodal bisphenolate-bisphosphine ligands with hybrid hard/soft donors:
 titanium complexes and dinitrogen activation.
;
_journal_issue 37
_journal_name_full 'Dalton transactions (Cambridge, England : 2003)'
_journal_page_first 14142
_journal_page_last 14149
_journal_paper_doi 10.1039/d5dt01492a
_journal_volume 54
_journal_year 2025
_chemical_formula_moiety 'C50 H62 Cl O3 P2 Ti'
_chemical_formula_sum 'C50 H62 Cl O3 P2 Ti'
_chemical_formula_weight 856.28
_chemical_properties_physical Air-sensitive
_space_group_crystal_system triclinic
_space_group_IT_number 2
_space_group_name_Hall '-P 1'
_space_group_name_H-M_alt 'P -1'
_atom_sites_solution_hydrogens geom
_atom_sites_solution_primary dual
_audit_creation_date 2025-02-05
_audit_creation_method
;
Olex2 1.5
(compiled 2022.04.07 svn.rca3783a0 for OlexSys, GUI svn.r6498)
;
_audit_update_record
;
2025-02-05 deposited with the CCDC.	2025-07-31 downloaded from the CCDC.
;
_cell_angle_alpha 68.257(5)
_cell_angle_beta 89.943(4)
_cell_angle_gamma 77.107(4)
_cell_formula_units_Z 2
_cell_length_a 10.4694(5)
_cell_length_b 14.6704(9)
_cell_length_c 16.5469(8)
_cell_measurement_reflns_used 11172
_cell_measurement_temperature 99.99(10)
_cell_measurement_theta_max 76.2530
_cell_measurement_theta_min 3.3450
_cell_volume 2291.7(2)
_computing_cell_refinement 'CrysAlisPro 1.171.42.85a (Rigaku OD, 2023)'
_computing_data_collection 'CrysAlisPro 1.171.42.85a (Rigaku OD, 2023)'
_computing_data_reduction 'CrysAlisPro 1.171.42.85a (Rigaku OD, 2023)'
_computing_molecular_graphics 'Olex2 1.5 (Dolomanov et al., 2009)'
_computing_publication_material 'Olex2 1.5 (Dolomanov et al., 2009)'
_computing_structure_refinement 'SHELXL 2019/3 (Sheldrick, 2015)'
_computing_structure_solution 'SHELXT  (Sheldrick, 2015)'
_diffrn_ambient_environment N~2~
_diffrn_ambient_temperature 99.99(10)
_diffrn_detector 'Hybrid Pixel Array Detector'
_diffrn_detector_area_resol_mean 10.0000
_diffrn_detector_type HyPix
_diffrn_measured_fraction_theta_full 0.992
_diffrn_measured_fraction_theta_max 0.942
_diffrn_measurement_details
;
List of Runs (angles in degrees, time in seconds):

  # Type    Start    End  Width  t~exp~   \w     \q     \k     \f   Frames
#--------------------------------------------------------------------------
  1  \w     49.00  74.00   0.50    0.60    --  104.75-125.00 -90.00   50
  2  \w     58.00 113.00   0.50    0.60    --  104.75-125.00 -60.00  110
  3  \w     79.00 117.00   0.50    0.60    --  104.75-125.00  30.00   76
  4  \w     35.00  74.00   0.50    0.60    --  104.75-125.00  30.00   78
  5  \w     51.00  87.00   0.50    0.60    --  104.75 -94.00 -30.00   72
  6  \w     83.00 109.00   0.50    0.60    --  104.75-125.00 -90.00   52
  7  \w    -18.00  74.00   0.50    0.20    --   46.38 -88.00  48.00  184
  8  \w     41.00  98.00   0.50    0.60    --  104.75 -94.00 150.00  114
  9  \w     46.00 110.00   0.50    0.60    --  104.75-125.00 120.00  128
 10  \w     52.00 122.00   0.50    0.60    --  104.75 -88.00  48.00  140
 11  \w     33.00 104.00   0.50    0.60    --  104.75 -77.00   0.00  142
 12  \w     47.00  72.00   0.50    0.60    --  104.75 -61.00  60.00   50
 13  \w    -23.00  44.00   0.50    0.20    --   46.38 -37.00 -60.00  134
 14  \w    151.00 176.00   0.50    0.60    --  104.75  45.00-180.00   50
 15  \w     84.00 173.00   0.50    0.60    --  104.75 125.00  90.00  178
 16  \w     81.00 157.00   0.50    0.60    --  104.75  88.00 165.00  152
 17  \w     92.00 145.00   0.50    0.60    --  104.75  45.00  90.00  106
 18  \w     94.00 128.00   0.50    0.60    --  104.75  15.00  90.00   68
 19  \w    -39.00  24.00   0.50    0.20    --  -46.38  37.00 120.00  126
 20  \w    -22.00  20.00   0.50    0.20    --  -46.38  19.00  60.00   84
 21  \w     -7.00  29.00   0.50    0.20    --  -46.38  19.00-120.00   72
 22  \w    -24.00  24.00   0.50    0.20    --  -46.38  19.00-180.00   96
 23  \w    -66.00 -33.00   0.50    0.60    -- -102.00 125.00-180.00   66
 24  \w   -116.00 -76.00   0.50    0.60    -- -102.00 125.00-180.00   80
 25  \w    -68.00  20.00   0.50    0.20    --  -46.38  88.00 165.00  176
 26  \w   -104.00 -79.00   0.50    0.60    -- -102.00  88.00 165.00   50
 27  \w    -63.00 -38.00   0.50    0.60    -- -102.00  61.00-120.00   50
 28  \w    -57.00 -29.00   0.50    0.60    -- -102.00  61.00 -90.00   56
 29  \w    -75.00 -35.00   0.50    0.60    -- -102.00  77.00-180.00   80
 30  \w    -69.00 -32.00   0.50    0.60    -- -102.00  61.00-180.00   74
 31  \w   -168.00-142.00   0.50    0.60    -- -102.00 -15.00-180.00   52
 32  \w   -139.00 -88.00   0.50    0.60    -- -102.00 -15.00-180.00  102
 33  \w   -174.00-113.00   0.50    0.60    -- -102.00 -30.00 -90.00  122
 34  \w   -170.00-124.00   0.50    0.60    -- -102.00 -45.00  30.00   92
 35  \w   -104.00 -78.00   0.50    0.60    -- -102.00 -88.00  48.00   52
 36  \w   -135.00 -82.00   0.50    0.60    -- -102.00 -94.00 150.00  106
 37  \w   -172.00-146.00   0.50    0.60    -- -102.00 -94.00 150.00   52
 38  \w   -116.00 -71.00   0.50    0.20    --  -46.38-125.00 120.00   90
 39  \w   -172.00-147.00   0.50    0.60    -- -102.00 -88.00  48.00   50
 40  \w   -106.00 -81.00   0.50    0.20    --  -46.38-125.00-150.00   50
 41  \w   -164.00 -73.00   0.50    0.60    -- -102.00-125.00-180.00  182
;
_diffrn_measurement_device 'four-circle diffractometer'
_diffrn_measurement_device_type 'XtaLAB Synergy R, DW system, HyPix'
_diffrn_measurement_method '\w scans'
_diffrn_orient_matrix_type 'CrysAlisPro convention (1999,Acta A55,543-557)'
_diffrn_orient_matrix_UB_11 0.0646012000
_diffrn_orient_matrix_UB_12 -0.1133635000
_diffrn_orient_matrix_UB_13 0.0266040000
_diffrn_orient_matrix_UB_21 0.0642144000
_diffrn_orient_matrix_UB_22 0.0231122000
_diffrn_orient_matrix_UB_23 -0.0869043000
_diffrn_orient_matrix_UB_31 0.1211496000
_diffrn_orient_matrix_UB_32 0.0132587000
_diffrn_orient_matrix_UB_33 0.0432320000
_diffrn_radiation_monochromator mirror
_diffrn_radiation_probe x-ray
_diffrn_radiation_type 'Cu K\a'
_diffrn_radiation_wavelength 1.54184
_diffrn_reflns_av_unetI/netI 0.0684
_diffrn_reflns_Laue_measured_fraction_full 0.992
_diffrn_reflns_Laue_measured_fraction_max 0.942
_diffrn_reflns_limit_h_max 13
_diffrn_reflns_limit_h_min -13
_diffrn_reflns_limit_k_max 18
_diffrn_reflns_limit_k_min -17
_diffrn_reflns_limit_l_max 20
_diffrn_reflns_limit_l_min -20
_diffrn_reflns_number 9109
_diffrn_reflns_point_group_measured_fraction_full 0.992
_diffrn_reflns_point_group_measured_fraction_max 0.942
_diffrn_reflns_theta_full 67.684
_diffrn_reflns_theta_max 76.745
_diffrn_reflns_theta_min 3.341
_diffrn_source 'Rotating-anode X-ray tube'
_diffrn_source_type 'Rigaku (Cu) X-ray Source'
_exptl_absorpt_coefficient_mu 3.085
_exptl_absorpt_correction_T_max 1.00000
_exptl_absorpt_correction_T_min 0.66609
_exptl_absorpt_correction_type multi-scan
_exptl_absorpt_process_details
;
CrysAlisPro 1.171.42.85a (Rigaku Oxford Diffraction, 2023)
Empirical absorption correction using spherical harmonics,
implemented in SCALE3 ABSPACK scaling algorithm.
;
_exptl_crystal_colour 'purple red colourless'
_exptl_crystal_colour_lustre clear
_exptl_crystal_colour_modifier light
_exptl_crystal_colour_primary colourless
_exptl_crystal_density_diffrn 1.241
_exptl_crystal_description block
_exptl_crystal_F_000 910
_exptl_crystal_size_max 0.13
_exptl_crystal_size_mid 0.12
_exptl_crystal_size_min 0.1
_refine_diff_density_max 1.223
_refine_diff_density_min -0.996
_refine_diff_density_rms 0.117
_refine_ls_extinction_method none
_refine_ls_goodness_of_fit_ref 1.038
_refine_ls_hydrogen_treatment constr
_refine_ls_matrix_type full
_refine_ls_number_parameters 564
_refine_ls_number_reflns 9109
_refine_ls_number_restraints 130
_refine_ls_restrained_S_all 1.033
_refine_ls_R_factor_all 0.1093
_refine_ls_R_factor_gt 0.0995
_refine_ls_shift/su_max 0.000
_refine_ls_shift/su_mean 0.000
_refine_ls_structure_factor_coef Fsqd
_refine_ls_weighting_details 'w=1/[\s^2^(Fo^2^)+(0.1247P)^2^+9.1526P] where P=(Fo^2^+2Fc^2^)/3'
_refine_ls_weighting_scheme calc
_refine_ls_wR_factor_gt 0.2720
_refine_ls_wR_factor_ref 0.2786
_reflns_Friedel_coverage 0.000
_reflns_number_gt 7758
_reflns_number_total 9109
_reflns_threshold_expression 'I > 2\s(I)'
_cod_data_source_file d5dt01492a1.cif
_cod_data_source_block exp_16253_auto_tw
_cod_depositor_comments 'Adding full bibliography for 7719368--7719372.cif.'
_cod_database_code 7719369
_shelx_shelxl_version_number 2019/3
_chemical_oxdiff_formula 'C H O P Ti Cl'
_shelx_space_group_comment
;
The symmetry employed for this shelxl refinement is uniquely defined
by the following loop, which should always be used as a source of
symmetry information in preference to the above space-group names.
They are only intended as comments.
;
_shelx_estimated_absorpt_t_max 0.748
_shelx_estimated_absorpt_t_min 0.690
_olex2_refinement_description
;
1. Twinned data refinement
 Scales: 0.744(5)
 0.256(5)
2. Fixed Uiso
 At 1.2 times of:
  All C(H) groups, All C(H,H) groups
 At 1.5 times of:
  All C(H,H,H) groups
3. Uiso/Uaniso restraints and constraints
O3 \\sim C47 \\sim C48 \\sim C49 \\sim C50 \\sim C47A \\sim C48A \\sim C49A
\\sim C50A: within 2A with sigma of 0.01 and sigma for terminal atoms of 0.02
within 2A
4. Same fragment restrains
{O3, C47A, C48A, C49A, C50A} sigma for 1-2: 0.01, 1-3: 0.01
as in
{O3, C47, C48, C49, C50}
5. Others
 Sof(C47A)=Sof(H47C)=Sof(H47D)=Sof(C48A)=Sof(H48C)=Sof(H48D)=Sof(C49A)=
 Sof(H49C)=Sof(H49D)=Sof(C50A)=Sof(H50C)=Sof(H50D)=1-FVAR(1)
 Sof(C47)=Sof(H47A)=Sof(H47B)=Sof(C48)=Sof(H48A)=Sof(H48B)=Sof(C49)=Sof(H49A)=
 Sof(H49B)=Sof(C50)=Sof(H50A)=Sof(H50B)=FVAR(1)
6.a Secondary CH2 refined with riding coordinates:
 C47(H47A,H47B), C48(H48A,H48B), C49(H49A,H49B), C50(H50A,H50B), C47A(H47C,
 H47D), C48A(H48C,H48D), C49A(H49C,H49D), C50A(H50C,H50D)
6.b Aromatic/amide H refined with riding coordinates:
 C2(H2), C3(H3), C4(H4), C5(H5), C6(H6), C8(H8), C9(H9), C10(H10), C11(H11),
 C12(H12), C15(H15), C16(H16), C17(H17), C18(H18), C22(H22), C24(H24), C36(H36),
  C38(H38)
6.c Idealised Me refined as rotating group:
 C26(H26A,H26B,H26C), C27(H27A,H27B,H27C), C28(H28A,H28B,H28C), C30(H30A,H30B,
 H30C), C31(H31A,H31B,H31C), C32(H32A,H32B,H32C), C40(H40A,H40B,H40C), C41(H41A,
 H41B,H41C), C42(H42A,H42B,H42C), C44(H44A,H44B,H44C), C45(H45A,H45B,H45C),
 C46(H46A,H46B,H46C)
;
_olex2_submission_special_instructions 'No special instructions were received'
_oxdiff_exptl_absorpt_empirical_details
;
Empirical correction (ABSPACK) includes:
- Absorption correction using spherical harmonics
- Frame scaling
;
_oxdiff_exptl_absorpt_empirical_full_max 2.504
_oxdiff_exptl_absorpt_empirical_full_min 0.451

loop_
_space_group_symop_operation_xyz
'x, y, z'
'-x, -y, -z'

loop_
_atom_site_label
_atom_site_type_symbol
_atom_site_fract_x
_atom_site_fract_y
_atom_site_fract_z
_atom_site_U_iso_or_equiv
_atom_site_adp_type
_atom_site_occupancy
_atom_site_site_symmetry_order
_atom_site_calc_flag
_atom_site_refinement_flags_posn
_atom_site_refinement_flags_adp
_atom_site_refinement_flags_occupancy
_atom_site_disorder_assembly
_atom_site_disorder_group
C1 C 0.6762(5) 0.8192(5) 0.4992(4) 0.0367(12) Uani 1 1 d . . . . .
C2 C 0.6554(7) 0.9043(5) 0.5201(5) 0.0497(16) Uani 1 1 d . . . . .
H2 H 0.607780 0.906643 0.568427 0.060 Uiso 1 1 calc R U . . .
C3 C 0.7049(7) 0.9867(5) 0.4697(5) 0.0549(17) Uani 1 1 d . . . . .
H3 H 0.689722 1.045522 0.483282 0.066 Uiso 1 1 calc R U . . .
C4 C 0.7762(6) 0.9823(5) 0.3998(4) 0.0457(15) Uani 1 1 d . . . . .
H4 H 0.809686 1.038334 0.365438 0.055 Uiso 1 1 calc R U . . .
C5 C 0.7983(6) 0.8979(5) 0.3804(4) 0.0429(14) Uani 1 1 d . . . . .
H5 H 0.847431 0.894950 0.332758 0.052 Uiso 1 1 calc R U . . .
C6 C 0.7482(6) 0.8152(5) 0.4310(4) 0.0395(13) Uani 1 1 d . . . . .
H6 H 0.764399 0.756145 0.417755 0.047 Uiso 1 1 calc R U . . .
C7 C 0.6744(6) 0.6127(5) 0.5323(4) 0.0369(12) Uani 1 1 d . . . . .
C8 C 0.6048(6) 0.5875(5) 0.4755(4) 0.0411(14) Uani 1 1 d . . . . .
H8 H 0.517137 0.624560 0.453435 0.049 Uiso 1 1 calc R U . . .
C9 C 0.6633(7) 0.5083(5) 0.4511(5) 0.0485(16) Uani 1 1 d . . . . .
H9 H 0.615741 0.491718 0.411784 0.058 Uiso 1 1 calc R U . . .
C10 C 0.7896(7) 0.4535(5) 0.4833(5) 0.0482(15) Uani 1 1 d . . . . .
H10 H 0.829389 0.399476 0.466144 0.058 Uiso 1 1 calc R U . . .
C11 C 0.8584(7) 0.4774(5) 0.5407(4) 0.0485(15) Uani 1 1 d . . . . .
H11 H 0.945141 0.438850 0.563931 0.058 Uiso 1 1 calc R U . . .
C12 C 0.8024(6) 0.5564(5) 0.5644(4) 0.0429(14) Uani 1 1 d . . . . .
H12 H 0.851249 0.573106 0.603024 0.052 Uiso 1 1 calc R U . . .
C13 C 0.4319(6) 0.7554(5) 0.5310(4) 0.0378(12) Uani 1 1 d . . . . .
C14 C 0.3405(5) 0.7350(4) 0.5949(4) 0.0348(12) Uani 1 1 d . . . . .
C15 C 0.2072(6) 0.7681(5) 0.5677(4) 0.0392(13) Uani 1 1 d . . . . .
H15 H 0.145578 0.755437 0.610282 0.047 Uiso 1 1 calc R U . . .
C16 C 0.1623(6) 0.8182(5) 0.4821(5) 0.0474(15) Uani 1 1 d . . . . .
H16 H 0.070355 0.840358 0.465433 0.057 Uiso 1 1 calc R U . . .
C17 C 0.2524(7) 0.8373(5) 0.4181(4) 0.0478(15) Uani 1 1 d . . . . .
H17 H 0.221645 0.871503 0.358044 0.057 Uiso 1 1 calc R U . . .
C18 C 0.3850(6) 0.8059(5) 0.4433(4) 0.0419(14) Uani 1 1 d . . . . .
H18 H 0.445774 0.818898 0.400143 0.050 Uiso 1 1 calc R U . . .
C19 C 0.3354(5) 0.7519(4) 0.7639(4) 0.0328(12) Uani 1 1 d . . . . .
C20 C 0.4298(5) 0.8028(4) 0.7780(3) 0.0314(11) Uani 1 1 d . . . . .
C21 C 0.3921(5) 0.8736(4) 0.8178(4) 0.0341(12) Uani 1 1 d . . . . .
C22 C 0.2636(5) 0.8908(4) 0.8409(4) 0.0361(12) Uani 1 1 d . . . . .
H22 H 0.237722 0.938793 0.867286 0.043 Uiso 1 1 calc R U . . .
C23 C 0.1693(5) 0.8410(4) 0.8273(4) 0.0353(12) Uani 1 1 d . . . . .
C24 C 0.2082(5) 0.7725(4) 0.7885(4) 0.0349(12) Uani 1 1 d . . . . .
H24 H 0.146830 0.738320 0.778091 0.042 Uiso 1 1 calc R U . . .
C25 C 0.4899(5) 0.9298(4) 0.8359(4) 0.0351(12) Uani 1 1 d . . . . .
C26 C 0.4260(6) 1.0052(5) 0.8768(5) 0.0461(15) Uani 1 1 d . . . . .
H26A H 0.351130 1.054607 0.837578 0.069 Uiso 1 1 calc R U . . .
H26B H 0.490695 1.040239 0.885996 0.069 Uiso 1 1 calc R U . . .
H26C H 0.395342 0.968816 0.933015 0.069 Uiso 1 1 calc R U . . .
C27 C 0.5418(6) 0.9884(5) 0.7502(4) 0.0439(14) Uani 1 1 d . . . . .
H27A H 0.586703 0.941128 0.724267 0.066 Uiso 1 1 calc R U . . .
H27B H 0.603708 1.024087 0.761956 0.066 Uiso 1 1 calc R U . . .
H27C H 0.468019 1.037414 0.709553 0.066 Uiso 1 1 calc R U . . .
C28 C 0.6044(6) 0.8527(5) 0.8995(4) 0.0449(15) Uani 1 1 d . . . . .
H28A H 0.570587 0.814264 0.953650 0.067 Uiso 1 1 calc R U . . .
H28B H 0.665666 0.888123 0.912592 0.067 Uiso 1 1 calc R U . . .
H28C H 0.650398 0.806358 0.873015 0.067 Uiso 1 1 calc R U . . .
C29 C 0.0253(6) 0.8666(5) 0.8500(4) 0.0413(14) Uani 1 1 d . . . . .
C30 C 0.0079(6) 0.9353(6) 0.9017(6) 0.0575(19) Uani 1 1 d . . . . .
H30A H 0.070126 0.903765 0.954107 0.086 Uiso 1 1 calc R U . . .
H30B H -0.082211 0.945530 0.918790 0.086 Uiso 1 1 calc R U . . .
H30C H 0.024593 1.000723 0.865268 0.086 Uiso 1 1 calc R U . . .
C31 C -0.0626(6) 0.9194(6) 0.7644(5) 0.059(2) Uani 1 1 d . . . . .
H31A H -0.035783 0.980953 0.728682 0.089 Uiso 1 1 calc R U . . .
H31B H -0.154320 0.937269 0.776876 0.089 Uiso 1 1 calc R U . . .
H31C H -0.054244 0.874024 0.732672 0.089 Uiso 1 1 calc R U . . .
C32 C -0.0120(6) 0.7688(5) 0.9049(5) 0.0446(14) Uani 1 1 d . . . . .
H32A H -0.002843 0.724487 0.872072 0.067 Uiso 1 1 calc R U . . .
H32B H -0.103367 0.784185 0.918796 0.067 Uiso 1 1 calc R U . . .
H32C H 0.046202 0.734734 0.959197 0.067 Uiso 1 1 calc R U . . .
C33 C 0.4000(5) 0.5425(4) 0.7473(3) 0.0312(11) Uani 1 1 d . . . . .
C34 C 0.5279(5) 0.4787(4) 0.7656(3) 0.0308(11) Uani 1 1 d . . . . .
C35 C 0.5426(5) 0.3732(4) 0.7944(4) 0.0332(12) Uani 1 1 d . . . . .
C36 C 0.4273(5) 0.3384(4) 0.8012(4) 0.0342(12) Uani 1 1 d . . . . .
H36 H 0.436069 0.267589 0.820323 0.041 Uiso 1 1 calc R U . . .
C37 C 0.2995(5) 0.4013(4) 0.7816(3) 0.0321(11) Uani 1 1 d . . . . .
C38 C 0.2873(5) 0.5035(4) 0.7556(4) 0.0317(11) Uani 1 1 d . . . . .
H38 H 0.202382 0.548104 0.743217 0.038 Uiso 1 1 calc R U . . .
C39 C 0.6783(5) 0.2993(4) 0.8153(4) 0.0388(13) Uani 1 1 d . . . . .
C40 C 0.7526(6) 0.3213(5) 0.7331(5) 0.0451(15) Uani 1 1 d . . . . .
H40A H 0.704585 0.310558 0.687934 0.068 Uiso 1 1 calc R U . . .
H40B H 0.840773 0.275949 0.747117 0.068 Uiso 1 1 calc R U . . .
H40C H 0.760125 0.391631 0.711632 0.068 Uiso 1 1 calc R U . . .
C41 C 0.6704(6) 0.1884(5) 0.8474(5) 0.0534(18) Uani 1 1 d . . . . .
H41A H 0.631556 0.170178 0.903402 0.080 Uiso 1 1 calc R U . . .
H41B H 0.758987 0.144966 0.854813 0.080 Uiso 1 1 calc R U . . .
H41C H 0.615499 0.179291 0.804341 0.080 Uiso 1 1 calc R U . . .
C42 C 0.7557(6) 0.3108(5) 0.8879(4) 0.0450(15) Uani 1 1 d . . . . .
H42A H 0.761255 0.381270 0.870205 0.068 Uiso 1 1 calc R U . . .
H42B H 0.844597 0.266900 0.898528 0.068 Uiso 1 1 calc R U . . .
H42C H 0.710901 0.291587 0.941591 0.068 Uiso 1 1 calc R U . . .
C43 C 0.1793(6) 0.3536(5) 0.7882(4) 0.0375(13) Uani 1 1 d . . . . .
C44 C 0.1901(6) 0.3020(5) 0.7207(4) 0.0422(14) Uani 1 1 d . . . . .
H44A H 0.190931 0.352495 0.662046 0.063 Uiso 1 1 calc R U . . .
H44B H 0.114544 0.272418 0.722164 0.063 Uiso 1 1 calc R U . . .
H44C H 0.271586 0.248740 0.735319 0.063 Uiso 1 1 calc R U . . .
C45 C 0.1828(7) 0.2736(6) 0.8788(4) 0.0491(16) Uani 1 1 d . . . . .
H45A H 0.268121 0.224458 0.893406 0.074 Uiso 1 1 calc R U . . .
H45B H 0.112470 0.238925 0.880039 0.074 Uiso 1 1 calc R U . . .
H45C H 0.169967 0.305769 0.921607 0.074 Uiso 1 1 calc R U . . .
C46 C 0.0519(6) 0.4318(5) 0.7665(5) 0.0488(16) Uani 1 1 d . . . . .
H46A H 0.046685 0.468651 0.805670 0.073 Uiso 1 1 calc R U . . .
H46B H -0.021446 0.398891 0.773785 0.073 Uiso 1 1 calc R U . . .
H46C H 0.047073 0.479239 0.705877 0.073 Uiso 1 1 calc R U . . .
Cl1 Cl 0.86584(12) 0.68048(12) 0.72164(10) 0.0409(4) Uani 1 1 d . . . . .
O1 O 0.5523(3) 0.7810(3) 0.7528(3) 0.0343(8) Uani 1 1 d . . . . .
O2 O 0.6334(3) 0.5203(3) 0.7542(2) 0.0314(8) Uani 1 1 d . . . . .
O3 O 0.6956(4) 0.5956(3) 0.8789(3) 0.0434(10) Uani 1 1 d D U . . .
C47 C 0.5916(9) 0.5843(11) 0.9368(6) 0.050(3) Uani 0.651(14) 1 d D U P A 1
H47A H 0.553449 0.528048 0.937529 0.060 Uiso 0.651(14) 1 calc R U P A 1
H47B H 0.520834 0.647170 0.918033 0.060 Uiso 0.651(14) 1 calc R U P A 1
C48 C 0.6561(9) 0.5617(9) 1.0263(5) 0.046(2) Uani 0.651(14) 1 d D U P A 1
H48A H 0.661090 0.624387 1.034551 0.055 Uiso 0.651(14) 1 calc R U P A 1
H48B H 0.609765 0.521731 1.073662 0.055 Uiso 0.651(14) 1 calc R U P A 1
C49 C 0.7910(12) 0.5008(9) 1.0212(6) 0.050(2) Uani 0.651(14) 1 d D U P A 1
H49A H 0.857154 0.504963 1.061565 0.060 Uiso 0.651(14) 1 calc R U P A 1
H49B H 0.790178 0.428934 1.036907 0.060 Uiso 0.651(14) 1 calc R U P A 1
C50 C 0.8211(8) 0.5451(15) 0.9311(6) 0.045(2) Uani 0.651(14) 1 d D U P A 1
H50A H 0.875302 0.594201 0.925251 0.054 Uiso 0.651(14) 1 calc R U P A 1
H50B H 0.870246 0.491890 0.911864 0.054 Uiso 0.651(14) 1 calc R U P A 1
P1 P 0.60824(13) 0.71508(11) 0.56876(9) 0.0332(3) Uani 1 1 d . . . . .
P2 P 0.40980(13) 0.67217(11) 0.70863(9) 0.0317(3) Uani 1 1 d . . . . .
Ti1 Ti 0.64504(9) 0.65702(8) 0.73917(6) 0.0302(3) Uani 1 1 d . . . . .
C47A C 0.6138(14) 0.5500(19) 0.9440(7) 0.046(3) Uani 0.349(14) 1 d D U P A 2
H47C H 0.579290 0.500430 0.928604 0.055 Uiso 0.349(14) 1 calc R U P A 2
H47D H 0.538327 0.602389 0.947483 0.055 Uiso 0.349(14) 1 calc R U P A 2
C48A C 0.6949(19) 0.4983(17) 1.0298(7) 0.052(3) Uani 0.349(14) 1 d D U P A 2
H48C H 0.708741 0.424030 1.050269 0.063 Uiso 0.349(14) 1 calc R U P A 2
H48D H 0.652605 0.521300 1.074732 0.063 Uiso 0.349(14) 1 calc R U P A 2
C49A C 0.8227(16) 0.5293(18) 1.0106(9) 0.048(3) Uani 0.349(14) 1 d D U P A 2
H49C H 0.823703 0.587722 1.026759 0.057 Uiso 0.349(14) 1 calc R U P A 2
H49D H 0.897616 0.472709 1.044175 0.057 Uiso 0.349(14) 1 calc R U P A 2
C50A C 0.8322(9) 0.556(3) 0.9172(9) 0.045(3) Uani 0.349(14) 1 d D U P A 2
H50C H 0.875037 0.496386 0.904428 0.054 Uiso 0.349(14) 1 calc R U P A 2
H50D H 0.883046 0.608491 0.894170 0.054 Uiso 0.349(14) 1 calc R U P A 2

loop_
_atom_site_aniso_label
_atom_site_aniso_U_11
_atom_site_aniso_U_22
_atom_site_aniso_U_33
_atom_site_aniso_U_23
_atom_site_aniso_U_13
_atom_site_aniso_U_12
C1 0.027(3) 0.050(3) 0.034(3) -0.012(3) 0.001(2) -0.018(2)
C2 0.049(4) 0.053(4) 0.050(4) -0.016(3) 0.020(3) -0.025(3)
C3 0.056(4) 0.046(4) 0.065(5) -0.017(3) 0.011(3) -0.026(3)
C4 0.033(3) 0.049(3) 0.049(4) -0.004(3) 0.005(3) -0.022(3)
C5 0.034(3) 0.057(4) 0.038(3) -0.011(3) 0.008(2) -0.024(3)
C6 0.038(3) 0.053(3) 0.034(3) -0.015(3) 0.007(2) -0.025(3)
C7 0.034(3) 0.048(3) 0.033(3) -0.012(2) 0.005(2) -0.024(2)
C8 0.036(3) 0.061(4) 0.039(3) -0.022(3) 0.011(2) -0.029(3)
C9 0.045(4) 0.064(4) 0.053(4) -0.028(3) 0.016(3) -0.034(3)
C10 0.051(4) 0.051(4) 0.052(4) -0.022(3) 0.017(3) -0.025(3)
C11 0.043(3) 0.056(4) 0.045(4) -0.015(3) 0.011(3) -0.017(3)
C12 0.036(3) 0.053(4) 0.041(3) -0.015(3) 0.002(3) -0.020(3)
C13 0.037(3) 0.046(3) 0.031(3) -0.010(2) 0.002(2) -0.018(2)
C14 0.024(3) 0.044(3) 0.037(3) -0.013(2) 0.001(2) -0.015(2)
C15 0.031(3) 0.046(3) 0.040(3) -0.009(3) 0.000(2) -0.021(2)
C16 0.030(3) 0.052(4) 0.057(4) -0.015(3) -0.007(3) -0.014(3)
C17 0.044(4) 0.050(4) 0.039(3) -0.005(3) -0.011(3) -0.014(3)
C18 0.035(3) 0.056(4) 0.034(3) -0.012(3) 0.005(2) -0.019(3)
C19 0.024(2) 0.044(3) 0.033(3) -0.012(2) -0.001(2) -0.016(2)
C20 0.021(2) 0.046(3) 0.028(3) -0.011(2) 0.0009(19) -0.016(2)
C21 0.027(3) 0.042(3) 0.035(3) -0.012(2) 0.000(2) -0.016(2)
C22 0.025(3) 0.044(3) 0.040(3) -0.014(3) 0.001(2) -0.012(2)
C23 0.023(2) 0.040(3) 0.041(3) -0.010(2) -0.002(2) -0.013(2)
C24 0.022(2) 0.042(3) 0.040(3) -0.010(2) -0.004(2) -0.015(2)
C25 0.028(3) 0.049(3) 0.038(3) -0.022(3) 0.005(2) -0.021(2)
C26 0.034(3) 0.064(4) 0.058(4) -0.034(3) 0.011(3) -0.027(3)
C27 0.036(3) 0.053(4) 0.051(4) -0.018(3) 0.006(3) -0.028(3)
C28 0.032(3) 0.067(4) 0.046(3) -0.026(3) -0.003(3) -0.025(3)
C29 0.025(3) 0.043(3) 0.055(4) -0.016(3) 0.003(2) -0.010(2)
C30 0.030(3) 0.054(4) 0.098(6) -0.036(4) 0.014(3) -0.015(3)
C31 0.026(3) 0.076(5) 0.057(4) -0.004(4) 0.006(3) -0.011(3)
C32 0.025(3) 0.052(4) 0.056(4) -0.016(3) 0.007(3) -0.016(3)
C33 0.029(3) 0.040(3) 0.030(3) -0.013(2) 0.002(2) -0.018(2)
C34 0.023(2) 0.045(3) 0.032(3) -0.015(2) 0.001(2) -0.023(2)
C35 0.026(3) 0.047(3) 0.031(3) -0.013(2) 0.007(2) -0.018(2)
C36 0.028(3) 0.042(3) 0.039(3) -0.015(2) 0.006(2) -0.020(2)
C37 0.025(2) 0.048(3) 0.029(3) -0.015(2) 0.003(2) -0.019(2)
C38 0.022(2) 0.046(3) 0.034(3) -0.018(2) 0.003(2) -0.019(2)
C39 0.026(3) 0.041(3) 0.051(4) -0.013(3) 0.005(2) -0.018(2)
C40 0.030(3) 0.054(4) 0.060(4) -0.026(3) 0.003(3) -0.018(3)
C41 0.028(3) 0.045(4) 0.084(5) -0.018(3) 0.001(3) -0.016(3)
C42 0.030(3) 0.050(3) 0.049(4) -0.009(3) -0.005(3) -0.016(3)
C43 0.033(3) 0.050(3) 0.039(3) -0.018(3) 0.007(2) -0.026(3)
C44 0.034(3) 0.056(4) 0.045(3) -0.020(3) 0.002(3) -0.026(3)
C45 0.040(3) 0.072(4) 0.043(3) -0.018(3) 0.009(3) -0.036(3)
C46 0.028(3) 0.064(4) 0.067(4) -0.029(3) 0.011(3) -0.029(3)
Cl1 0.0225(6) 0.0586(9) 0.0492(8) -0.0222(7) 0.0057(5) -0.0216(6)
O1 0.0228(17) 0.046(2) 0.040(2) -0.0185(18) 0.0069(15) -0.0168(16)
O2 0.0232(17) 0.040(2) 0.038(2) -0.0157(16) 0.0044(15) -0.0205(15)
O3 0.036(2) 0.063(2) 0.0303(19) -0.0106(18) -0.0036(16) -0.0239(18)
C47 0.041(4) 0.071(5) 0.032(4) -0.006(4) 0.000(3) -0.025(4)
C48 0.039(4) 0.066(5) 0.030(3) -0.011(3) 0.000(3) -0.023(4)
C49 0.042(4) 0.062(5) 0.039(4) -0.008(3) 0.001(3) -0.016(4)
C50 0.035(4) 0.059(5) 0.037(4) -0.007(4) -0.005(3) -0.024(3)
P1 0.0271(7) 0.0444(8) 0.0308(7) -0.0117(6) 0.0036(5) -0.0185(6)
P2 0.0218(6) 0.0425(8) 0.0329(7) -0.0114(6) 0.0024(5) -0.0169(5)
Ti1 0.0218(5) 0.0422(5) 0.0306(5) -0.0125(4) 0.0023(4) -0.0176(4)
C47A 0.038(5) 0.065(6) 0.030(5) -0.008(5) -0.001(4) -0.022(5)
C48A 0.045(5) 0.069(5) 0.033(4) -0.007(5) 0.002(4) -0.017(5)
C49A 0.037(5) 0.063(5) 0.038(4) -0.009(4) -0.001(4) -0.021(5)
C50A 0.037(5) 0.062(6) 0.033(5) -0.008(5) -0.006(4) -0.023(5)

loop_
_atom_type_symbol
_atom_type_description
_atom_type_scat_dispersion_real
_atom_type_scat_dispersion_imag
_atom_type_scat_source
C C 0.0181 0.0091 'International Tables Vol C Tables 4.2.6.8 and 6.1.1.4'
H H 0.0000 0.0000 'International Tables Vol C Tables 4.2.6.8 and 6.1.1.4'
Cl Cl 0.3639 0.7018 'International Tables Vol C Tables 4.2.6.8 and 6.1.1.4'
O O 0.0492 0.0322 'International Tables Vol C Tables 4.2.6.8 and 6.1.1.4'
P P 0.2955 0.4335 'International Tables Vol C Tables 4.2.6.8 and 6.1.1.4'
Ti Ti 0.2191 1.8069 'International Tables Vol C Tables 4.2.6.8 and 6.1.1.4'

loop_
_geom_angle_atom_site_label_1
_geom_angle_atom_site_label_2
_geom_angle_atom_site_label_3
_geom_angle
_geom_angle_site_symmetry_1
_geom_angle_site_symmetry_3
_geom_angle_publ_flag
C2 C1 P1 116.8(5) . . ?
C6 C1 C2 119.8(6) . . ?
C6 C1 P1 123.4(5) . . ?
C1 C2 H2 120.1 . . ?
C1 C2 C3 119.8(6) . . ?
C3 C2 H2 120.1 . . ?
C2 C3 H3 120.1 . . ?
C4 C3 C2 119.9(7) . . ?
C4 C3 H3 120.1 . . ?
C3 C4 H4 119.9 . . ?
C5 C4 C3 120.1(6) . . ?
C5 C4 H4 119.9 . . ?
C4 C5 H5 120.0 . . ?
C4 C5 C6 119.9(6) . . ?
C6 C5 H5 120.0 . . ?
C1 C6 C5 120.4(6) . . ?
C1 C6 H6 119.8 . . ?
C5 C6 H6 119.8 . . ?
C8 C7 C12 118.8(6) . . ?
C8 C7 P1 124.0(5) . . ?
C12 C7 P1 117.2(4) . . ?
C7 C8 H8 120.0 . . ?
C9 C8 C7 120.0(6) . . ?
C9 C8 H8 120.0 . . ?
C8 C9 H9 119.7 . . ?
C10 C9 C8 120.5(6) . . ?
C10 C9 H9 119.7 . . ?
C9 C10 H10 120.2 . . ?
C9 C10 C11 119.7(7) . . ?
C11 C10 H10 120.2 . . ?
C10 C11 H11 119.8 . . ?
C12 C11 C10 120.4(7) . . ?
C12 C11 H11 119.8 . . ?
C7 C12 H12 119.7 . . ?
C11 C12 C7 120.6(6) . . ?
C11 C12 H12 119.7 . . ?
C14 C13 P1 118.0(4) . . ?
C18 C13 C14 119.1(5) . . ?
C18 C13 P1 122.9(5) . . ?
C13 C14 P2 116.3(4) . . ?
C15 C14 C13 118.7(5) . . ?
C15 C14 P2 124.9(4) . . ?
C14 C15 H15 119.0 . . ?
C16 C15 C14 121.9(6) . . ?
C16 C15 H15 119.0 . . ?
C15 C16 H16 120.1 . . ?
C15 C16 C17 119.8(6) . . ?
C17 C16 H16 120.1 . . ?
C16 C17 H17 120.3 . . ?
C18 C17 C16 119.5(6) . . ?
C18 C17 H17 120.3 . . ?
C13 C18 H18 119.5 . . ?
C17 C18 C13 121.1(6) . . ?
C17 C18 H18 119.5 . . ?
C20 C19 P2 108.2(4) . . ?
C24 C19 C20 120.5(5) . . ?
C24 C19 P2 131.2(4) . . ?
C21 C20 C19 118.9(5) . . ?
O1 C20 C19 118.7(5) . . ?
O1 C20 C21 122.4(5) . . ?
C20 C21 C25 121.3(5) . . ?
C22 C21 C20 117.8(5) . . ?
C22 C21 C25 120.8(5) . . ?
C21 C22 H22 118.1 . . ?
C21 C22 C23 123.9(6) . . ?
C23 C22 H22 118.1 . . ?
C22 C23 C29 121.9(5) . . ?
C24 C23 C22 117.2(5) . . ?
C24 C23 C29 120.8(5) . . ?
C19 C24 H24 119.2 . . ?
C23 C24 C19 121.7(5) . . ?
C23 C24 H24 119.2 . . ?
C26 C25 C21 112.1(5) . . ?
C27 C25 C21 109.7(5) . . ?
C27 C25 C26 108.1(5) . . ?
C28 C25 C21 109.1(5) . . ?
C28 C25 C26 108.1(5) . . ?
C28 C25 C27 109.7(5) . . ?
C25 C26 H26A 109.5 . . ?
C25 C26 H26B 109.5 . . ?
C25 C26 H26C 109.5 . . ?
H26A C26 H26B 109.5 . . ?
H26A C26 H26C 109.5 . . ?
H26B C26 H26C 109.5 . . ?
C25 C27 H27A 109.5 . . ?
C25 C27 H27B 109.5 . . ?
C25 C27 H27C 109.5 . . ?
H27A C27 H27B 109.5 . . ?
H27A C27 H27C 109.5 . . ?
H27B C27 H27C 109.5 . . ?
C25 C28 H28A 109.5 . . ?
C25 C28 H28B 109.5 . . ?
C25 C28 H28C 109.5 . . ?
H28A C28 H28B 109.5 . . ?
H28A C28 H28C 109.5 . . ?
H28B C28 H28C 109.5 . . ?
C30 C29 C23 111.7(5) . . ?
C31 C29 C23 107.8(5) . . ?
C31 C29 C30 109.7(6) . . ?
C32 C29 C23 108.9(5) . . ?
C32 C29 C30 108.6(6) . . ?
C32 C29 C31 110.1(5) . . ?
C29 C30 H30A 109.5 . . ?
C29 C30 H30B 109.5 . . ?
C29 C30 H30C 109.5 . . ?
H30A C30 H30B 109.5 . . ?
H30A C30 H30C 109.5 . . ?
H30B C30 H30C 109.5 . . ?
C29 C31 H31A 109.5 . . ?
C29 C31 H31B 109.5 . . ?
C29 C31 H31C 109.5 . . ?
H31A C31 H31B 109.5 . . ?
H31A C31 H31C 109.5 . . ?
H31B C31 H31C 109.5 . . ?
C29 C32 H32A 109.5 . . ?
C29 C32 H32B 109.5 . . ?
C29 C32 H32C 109.5 . . ?
H32A C32 H32B 109.5 . . ?
H32A C32 H32C 109.5 . . ?
H32B C32 H32C 109.5 . . ?
C34 C33 P2 109.8(4) . . ?
C38 C33 C34 121.5(5) . . ?
C38 C33 P2 128.6(4) . . ?
C33 C34 C35 119.0(4) . . ?
O2 C34 C33 119.2(5) . . ?
O2 C34 C35 121.7(5) . . ?
C34 C35 C39 122.0(5) . . ?
C36 C35 C34 117.1(5) . . ?
C36 C35 C39 120.9(5) . . ?
C35 C36 H36 117.8 . . ?
C35 C36 C37 124.4(5) . . ?
C37 C36 H36 117.8 . . ?
C36 C37 C43 119.5(5) . . ?
C38 C37 C36 117.5(5) . . ?
C38 C37 C43 123.0(5) . . ?
C33 C38 H38 119.8 . . ?
C37 C38 C33 120.4(5) . . ?
C37 C38 H38 119.8 . . ?
C35 C39 C41 112.9(5) . . ?
C40 C39 C35 109.5(5) . . ?
C40 C39 C41 107.8(6) . . ?
C42 C39 C35 109.5(5) . . ?
C42 C39 C40 110.0(5) . . ?
C42 C39 C41 107.2(5) . . ?
C39 C40 H40A 109.5 . . ?
C39 C40 H40B 109.5 . . ?
C39 C40 H40C 109.5 . . ?
H40A C40 H40B 109.5 . . ?
H40A C40 H40C 109.5 . . ?
H40B C40 H40C 109.5 . . ?
C39 C41 H41A 109.5 . . ?
C39 C41 H41B 109.5 . . ?
C39 C41 H41C 109.5 . . ?
H41A C41 H41B 109.5 . . ?
H41A C41 H41C 109.5 . . ?
H41B C41 H41C 109.5 . . ?
C39 C42 H42A 109.5 . . ?
C39 C42 H42B 109.5 . . ?
C39 C42 H42C 109.5 . . ?
H42A C42 H42B 109.5 . . ?
H42A C42 H42C 109.5 . . ?
H42B C42 H42C 109.5 . . ?
C44 C43 C37 107.3(5) . . ?
C45 C43 C37 110.5(5) . . ?
C45 C43 C44 108.6(5) . . ?
C46 C43 C37 111.7(5) . . ?
C46 C43 C44 108.5(5) . . ?
C46 C43 C45 110.2(5) . . ?
C43 C44 H44A 109.5 . . ?
C43 C44 H44B 109.5 . . ?
C43 C44 H44C 109.5 . . ?
H44A C44 H44B 109.5 . . ?
H44A C44 H44C 109.5 . . ?
H44B C44 H44C 109.5 . . ?
C43 C45 H45A 109.5 . . ?
C43 C45 H45B 109.5 . . ?
C43 C45 H45C 109.5 . . ?
H45A C45 H45B 109.5 . . ?
H45A C45 H45C 109.5 . . ?
H45B C45 H45C 109.5 . . ?
C43 C46 H46A 109.5 . . ?
C43 C46 H46B 109.5 . . ?
C43 C46 H46C 109.5 . . ?
H46A C46 H46B 109.5 . . ?
H46A C46 H46C 109.5 . . ?
H46B C46 H46C 109.5 . . ?
C20 O1 Ti1 128.2(3) . . ?
C34 O2 Ti1 130.3(4) . . ?
C47 O3 C50 108.4(6) . . ?
C47 O3 Ti1 119.2(4) . . ?
C50 O3 Ti1 131.6(5) . . ?
C47A O3 Ti1 125.4(6) . . ?
C47A O3 C50A 107.9(8) . . ?
C50A O3 Ti1 122.1(6) . . ?
O3 C47 H47A 110.6 . . ?
O3 C47 H47B 110.6 . . ?
O3 C47 C48 105.5(6) . . ?
H47A C47 H47B 108.8 . . ?
C48 C47 H47A 110.6 . . ?
C48 C47 H47B 110.6 . . ?
C47 C48 H48A 111.7 . . ?
C47 C48 H48B 111.7 . . ?
H48A C48 H48B 109.5 . . ?
C49 C48 C47 100.2(8) . . ?
C49 C48 H48A 111.7 . . ?
C49 C48 H48B 111.7 . . ?
C48 C49 H49A 110.6 . . ?
C48 C49 H49B 110.6 . . ?
H49A C49 H49B 108.7 . . ?
C50 C49 C48 105.9(8) . . ?
C50 C49 H49A 110.6 . . ?
C50 C49 H49B 110.6 . . ?
O3 C50 C49 106.5(7) . . ?
O3 C50 H50A 110.4 . . ?
O3 C50 H50B 110.4 . . ?
C49 C50 H50A 110.4 . . ?
C49 C50 H50B 110.4 . . ?
H50A C50 H50B 108.6 . . ?
C1 P1 C13 104.3(3) . . ?
C1 P1 Ti1 118.83(19) . . ?
C7 P1 C1 104.1(3) . . ?
C7 P1 C13 104.9(3) . . ?
C7 P1 Ti1 112.06(19) . . ?
C13 P1 Ti1 111.40(19) . . ?
C14 P2 Ti1 117.55(18) . . ?
C19 P2 C14 106.6(3) . . ?
C19 P2 C33 120.4(3) . . ?
C19 P2 Ti1 101.66(17) . . ?
C33 P2 C14 108.7(3) . . ?
C33 P2 Ti1 102.47(18) . . ?
Cl1 Ti1 P1 88.44(5) . . ?
Cl1 Ti1 P2 161.67(7) . . ?
O1 Ti1 Cl1 102.07(11) . . ?
O1 Ti1 O2 143.79(16) . . ?
O1 Ti1 O3 86.46(17) . . ?
O1 Ti1 P1 99.88(13) . . ?
O1 Ti1 P2 74.16(11) . . ?
O2 Ti1 Cl1 112.89(12) . . ?
O2 Ti1 O3 85.87(17) . . ?
O2 Ti1 P1 90.46(12) . . ?
O2 Ti1 P2 75.34(11) . . ?
O3 Ti1 Cl1 87.64(12) . . ?
O3 Ti1 P1 173.13(14) . . ?
O3 Ti1 P2 109.74(12) . . ?
P2 Ti1 P1 74.82(5) . . ?
O3 C47A H47C 110.0 . . ?
O3 C47A H47D 110.0 . . ?
O3 C47A C48A 108.3(8) . . ?
H47C C47A H47D 108.4 . . ?
C48A C47A H47C 110.0 . . ?
C48A C47A H47D 110.0 . . ?
C47A C48A H48C 111.0 . . ?
C47A C48A H48D 111.0 . . ?
C47A C48A C49A 103.7(8) . . ?
H48C C48A H48D 109.0 . . ?
C49A C48A H48C 111.0 . . ?
C49A C48A H48D 111.0 . . ?
C48A C49A H49C 110.4 . . ?
C48A C49A H49D 110.4 . . ?
H49C C49A H49D 108.6 . . ?
C50A C49A C48A 106.5(10) . . ?
C50A C49A H49C 110.4 . . ?
C50A C49A H49D 110.4 . . ?
O3 C50A H50C 110.9 . . ?
O3 C50A H50D 110.9 . . ?
C49A C50A O3 104.4(8) . . ?
C49A C50A H50C 110.9 . . ?
C49A C50A H50D 110.9 . . ?
H50C C50A H50D 108.9 . . ?

loop_
_geom_bond_atom_site_label_1
_geom_bond_atom_site_label_2
_geom_bond_distance
_geom_bond_site_symmetry_2
_geom_bond_publ_flag
C1 C2 1.387(9) . ?
C1 C6 1.368(8) . ?
C1 P1 1.829(6) . ?
C2 H2 0.9500 . ?
C2 C3 1.398(9) . ?
C3 H3 0.9500 . ?
C3 C4 1.391(10) . ?
C4 H4 0.9500 . ?
C4 C5 1.362(10) . ?
C5 H5 0.9500 . ?
C5 C6 1.408(8) . ?
C6 H6 0.9500 . ?
C7 C8 1.388(8) . ?
C7 C12 1.394(9) . ?
C7 P1 1.819(6) . ?
C8 H8 0.9500 . ?
C8 C9 1.385(10) . ?
C9 H9 0.9500 . ?
C9 C10 1.374(10) . ?
C10 H10 0.9500 . ?
C10 C11 1.380(10) . ?
C11 H11 0.9500 . ?
C11 C12 1.368(10) . ?
C12 H12 0.9500 . ?
C13 C14 1.419(8) . ?
C13 C18 1.393(8) . ?
C13 P1 1.841(6) . ?
C14 C15 1.386(8) . ?
C14 P2 1.827(6) . ?
C15 H15 0.9500 . ?
C15 C16 1.358(9) . ?
C16 H16 0.9500 . ?
C16 C17 1.409(10) . ?
C17 H17 0.9500 . ?
C17 C18 1.374(9) . ?
C18 H18 0.9500 . ?
C19 C20 1.430(7) . ?
C19 C24 1.393(8) . ?
C19 P2 1.788(6) . ?
C20 C21 1.411(8) . ?
C20 O1 1.355(6) . ?
C21 C22 1.392(8) . ?
C21 C25 1.541(7) . ?
C22 H22 0.9500 . ?
C22 C23 1.415(8) . ?
C23 C24 1.372(9) . ?
C23 C29 1.550(8) . ?
C24 H24 0.9500 . ?
C25 C26 1.534(8) . ?
C25 C27 1.533(8) . ?
C25 C28 1.530(9) . ?
C26 H26A 0.9800 . ?
C26 H26B 0.9800 . ?
C26 H26C 0.9800 . ?
C27 H27A 0.9800 . ?
C27 H27B 0.9800 . ?
C27 H27C 0.9800 . ?
C28 H28A 0.9800 . ?
C28 H28B 0.9800 . ?
C28 H28C 0.9800 . ?
C29 C30 1.529(10) . ?
C29 C31 1.525(9) . ?
C29 C32 1.524(8) . ?
C30 H30A 0.9800 . ?
C30 H30B 0.9800 . ?
C30 H30C 0.9800 . ?
C31 H31A 0.9800 . ?
C31 H31B 0.9800 . ?
C31 H31C 0.9800 . ?
C32 H32A 0.9800 . ?
C32 H32B 0.9800 . ?
C32 H32C 0.9800 . ?
C33 C34 1.411(8) . ?
C33 C38 1.408(7) . ?
C33 P2 1.796(6) . ?
C34 C35 1.412(8) . ?
C34 O2 1.359(6) . ?
C35 C36 1.401(7) . ?
C35 C39 1.533(8) . ?
C36 H36 0.9500 . ?
C36 C37 1.405(8) . ?
C37 C38 1.374(8) . ?
C37 C43 1.556(7) . ?
C38 H38 0.9500 . ?
C39 C40 1.532(9) . ?
C39 C41 1.534(8) . ?
C39 C42 1.531(9) . ?
C40 H40A 0.9800 . ?
C40 H40B 0.9800 . ?
C40 H40C 0.9800 . ?
C41 H41A 0.9800 . ?
C41 H41B 0.9800 . ?
C41 H41C 0.9800 . ?
C42 H42A 0.9800 . ?
C42 H42B 0.9800 . ?
C42 H42C 0.9800 . ?
C43 C44 1.556(8) . ?
C43 C45 1.518(9) . ?
C43 C46 1.496(9) . ?
C44 H44A 0.9800 . ?
C44 H44B 0.9800 . ?
C44 H44C 0.9800 . ?
C45 H45A 0.9800 . ?
C45 H45B 0.9800 . ?
C45 H45C 0.9800 . ?
C46 H46A 0.9800 . ?
C46 H46B 0.9800 . ?
C46 H46C 0.9800 . ?
Cl1 Ti1 2.4137(14) . ?
O1 Ti1 1.954(4) . ?
O2 Ti1 1.958(4) . ?
O3 C47 1.446(9) . ?
O3 C50 1.455(8) . ?
O3 Ti1 2.164(4) . ?
O3 C47A 1.436(10) . ?
O3 C50A 1.463(10) . ?
C47 H47A 0.9900 . ?
C47 H47B 0.9900 . ?
C47 C48 1.516(11) . ?
C48 H48A 0.9900 . ?
C48 H48B 0.9900 . ?
C48 C49 1.514(14) . ?
C49 H49A 0.9900 . ?
C49 H49B 0.9900 . ?
C49 C50 1.455(12) . ?
C50 H50A 0.9900 . ?
C50 H50B 0.9900 . ?
P1 Ti1 2.6270(17) . ?
P2 Ti1 2.4587(15) . ?
C47A H47C 0.9900 . ?
C47A H47D 0.9900 . ?
C47A C48A 1.493(13) . ?
C48A H48C 0.9900 . ?
C48A H48D 0.9900 . ?
C48A C49A 1.503(15) . ?
C49A H49C 0.9900 . ?
C49A H49D 0.9900 . ?
C49A C50A 1.457(14) . ?
C50A H50C 0.9900 . ?
C50A H50D 0.9900 . ?

loop_
_geom_torsion_atom_site_label_1
_geom_torsion_atom_site_label_2
_geom_torsion_atom_site_label_3
_geom_torsion_atom_site_label_4
_geom_torsion
_geom_torsion_site_symmetry_1
_geom_torsion_site_symmetry_2
_geom_torsion_site_symmetry_3
_geom_torsion_site_symmetry_4
_geom_torsion_publ_flag
C1 C2 C3 C4 -0.9(11) . . . . ?
C2 C1 C6 C5 -1.7(9) . . . . ?
C2 C1 P1 C7 -172.0(5) . . . . ?
C2 C1 P1 C13 78.2(5) . . . . ?
C2 C1 P1 Ti1 -46.5(5) . . . . ?
C2 C3 C4 C5 -0.2(11) . . . . ?
C3 C4 C5 C6 0.3(10) . . . . ?
C4 C5 C6 C1 0.6(9) . . . . ?
C6 C1 C2 C3 1.9(10) . . . . ?
C6 C1 P1 C7 5.9(6) . . . . ?
C6 C1 P1 C13 -103.8(5) . . . . ?
C6 C1 P1 Ti1 131.4(4) . . . . ?
C7 C8 C9 C10 0.6(9) . . . . ?
C8 C7 C12 C11 -0.3(9) . . . . ?
C8 C7 P1 C1 -99.5(5) . . . . ?
C8 C7 P1 C13 9.8(6) . . . . ?
C8 C7 P1 Ti1 130.9(5) . . . . ?
C8 C9 C10 C11 0.3(10) . . . . ?
C9 C10 C11 C12 -1.2(10) . . . . ?
C10 C11 C12 C7 1.2(10) . . . . ?
C12 C7 C8 C9 -0.6(9) . . . . ?
C12 C7 P1 C1 81.0(5) . . . . ?
C12 C7 P1 C13 -169.7(5) . . . . ?
C12 C7 P1 Ti1 -48.6(5) . . . . ?
C13 C14 C15 C16 0.8(9) . . . . ?
C13 C14 P2 C19 123.3(5) . . . . ?
C13 C14 P2 C33 -105.5(5) . . . . ?
C13 C14 P2 Ti1 10.2(5) . . . . ?
C14 C13 C18 C17 1.0(10) . . . . ?
C14 C13 P1 C1 -140.0(5) . . . . ?
C14 C13 P1 C7 110.8(5) . . . . ?
C14 C13 P1 Ti1 -10.6(5) . . . . ?
C14 C15 C16 C17 0.3(10) . . . . ?
C15 C14 P2 C19 -53.0(6) . . . . ?
C15 C14 P2 C33 78.1(6) . . . . ?
C15 C14 P2 Ti1 -166.2(5) . . . . ?
C15 C16 C17 C18 -0.8(10) . . . . ?
C16 C17 C18 C13 0.2(10) . . . . ?
C18 C13 C14 C15 -1.4(9) . . . . ?
C18 C13 C14 P2 -178.0(5) . . . . ?
C18 C13 P1 C1 39.1(6) . . . . ?
C18 C13 P1 C7 -70.1(6) . . . . ?
C18 C13 P1 Ti1 168.4(5) . . . . ?
C19 C20 C21 C22 -0.4(8) . . . . ?
C19 C20 C21 C25 179.1(5) . . . . ?
C19 C20 O1 Ti1 -25.2(7) . . . . ?
C20 C19 C24 C23 -0.6(9) . . . . ?
C20 C19 P2 C14 -104.5(4) . . . . ?
C20 C19 P2 C33 131.3(4) . . . . ?
C20 C19 P2 Ti1 19.2(4) . . . . ?
C20 C21 C22 C23 0.4(9) . . . . ?
C20 C21 C25 C26 178.2(5) . . . . ?
C20 C21 C25 C27 58.1(7) . . . . ?
C20 C21 C25 C28 -62.1(7) . . . . ?
C21 C20 O1 Ti1 154.6(4) . . . . ?
C21 C22 C23 C24 -0.5(9) . . . . ?
C21 C22 C23 C29 -176.9(5) . . . . ?
C22 C21 C25 C26 -2.3(8) . . . . ?
C22 C21 C25 C27 -122.4(6) . . . . ?
C22 C21 C25 C28 117.4(6) . . . . ?
C22 C23 C24 C19 0.5(8) . . . . ?
C22 C23 C29 C30 -10.0(8) . . . . ?
C22 C23 C29 C31 110.5(7) . . . . ?
C22 C23 C29 C32 -130.0(6) . . . . ?
C24 C19 C20 C21 0.5(8) . . . . ?
C24 C19 C20 O1 -179.7(5) . . . . ?
C24 C19 P2 C14 72.1(6) . . . . ?
C24 C19 P2 C33 -52.1(6) . . . . ?
C24 C19 P2 Ti1 -164.3(5) . . . . ?
C24 C23 C29 C30 173.7(6) . . . . ?
C24 C23 C29 C31 -65.7(7) . . . . ?
C24 C23 C29 C32 53.7(7) . . . . ?
C25 C21 C22 C23 -179.1(5) . . . . ?
C29 C23 C24 C19 177.0(5) . . . . ?
C33 C34 C35 C36 1.4(8) . . . . ?
C33 C34 C35 C39 179.9(5) . . . . ?
C33 C34 O2 Ti1 14.8(7) . . . . ?
C34 C33 C38 C37 -0.3(8) . . . . ?
C34 C33 P2 C14 114.2(4) . . . . ?
C34 C33 P2 C19 -122.6(4) . . . . ?
C34 C33 P2 Ti1 -10.9(4) . . . . ?
C34 C35 C36 C37 -0.2(9) . . . . ?
C34 C35 C39 C40 -61.3(7) . . . . ?
C34 C35 C39 C41 178.7(6) . . . . ?
C34 C35 C39 C42 59.4(7) . . . . ?
C35 C34 O2 Ti1 -165.8(4) . . . . ?
C35 C36 C37 C38 -1.3(9) . . . . ?
C35 C36 C37 C43 177.5(5) . . . . ?
C36 C35 C39 C40 117.2(6) . . . . ?
C36 C35 C39 C41 -2.8(8) . . . . ?
C36 C35 C39 C42 -122.1(6) . . . . ?
C36 C37 C38 C33 1.5(8) . . . . ?
C36 C37 C43 C44 -62.3(7) . . . . ?
C36 C37 C43 C45 56.0(7) . . . . ?
C36 C37 C43 C46 179.0(5) . . . . ?
C38 C33 C34 C35 -1.2(8) . . . . ?
C38 C33 C34 O2 178.2(5) . . . . ?
C38 C33 P2 C14 -62.4(6) . . . . ?
C38 C33 P2 C19 60.9(6) . . . . ?
C38 C33 P2 Ti1 172.5(5) . . . . ?
C38 C37 C43 C44 116.5(6) . . . . ?
C38 C37 C43 C45 -125.3(6) . . . . ?
C38 C37 C43 C46 -2.2(8) . . . . ?
C39 C35 C36 C37 -178.7(5) . . . . ?
C43 C37 C38 C33 -177.3(5) . . . . ?
O1 C20 C21 C22 179.8(5) . . . . ?
O1 C20 C21 C25 -0.7(8) . . . . ?
O2 C34 C35 C36 -178.0(5) . . . . ?
O2 C34 C35 C39 0.5(8) . . . . ?
O3 C47 C48 C49 -34.2(11) . . . . ?
O3 C47A C48A C49A 7(2) . . . . ?
C47 O3 C50 C49 1.5(17) . . . . ?
C47 C48 C49 C50 35.3(13) . . . . ?
C48 C49 C50 O3 -23.8(17) . . . . ?
C50 O3 C47 C48 21.3(14) . . . . ?
P1 C1 C2 C3 179.9(6) . . . . ?
P1 C1 C6 C5 -179.6(5) . . . . ?
P1 C7 C8 C9 179.9(5) . . . . ?
P1 C7 C12 C11 179.2(5) . . . . ?
P1 C13 C14 C15 177.7(5) . . . . ?
P1 C13 C14 P2 1.1(7) . . . . ?
P1 C13 C18 C17 -178.1(5) . . . . ?
P2 C14 C15 C16 177.1(5) . . . . ?
P2 C19 C20 C21 177.5(4) . . . . ?
P2 C19 C20 O1 -2.7(6) . . . . ?
P2 C19 C24 C23 -176.8(5) . . . . ?
P2 C33 C34 C35 -178.0(4) . . . . ?
P2 C33 C34 O2 1.4(6) . . . . ?
P2 C33 C38 C37 175.9(4) . . . . ?
Ti1 O3 C47 C48 -168.2(6) . . . . ?
Ti1 O3 C50 C49 -167.4(7) . . . . ?
Ti1 O3 C47A C48A 168.0(13) . . . . ?
Ti1 O3 C50A C49A 176.4(13) . . . . ?
C47A O3 C50A C49A -27(3) . . . . ?
C47A C48A C49A C50A -23(3) . . . . ?
C48A C49A C50A O3 31(3) . . . . ?
C50A O3 C47A C48A 12(3) . . . . ?

loop_
_twin_individual_id
_twin_individual_mass_fraction_refined
1 0.744(5)
2 0.256(5)
